data_7710448
loop_
_publ_author_name
'Varna, Despoina'
'Geromichalou, Elena'
'Hatzidimitriou, Antonios G.'
'Papi, Rigini'
'Psomas, George'
'Dalezis, Panagiotis'
'Aslanidis, Paraskevas'
'Choli-Papadopoulou, Theodora'
'Trafalis, Dimitrios T.'
'Angaridis, Panagiotis A.'

_publ_section_title
;
 Silver(I) complexes bearing heterocyclic thioamide ligands with
 NH<sub>2</sub> and CF<sub>3</sub> substituents: effect of ligand group
 substitution on antibacterial and anticancer properties.
;
_journal_issue 24
_journal_name_full 'Dalton transactions (Cambridge, England : 2003)'
_journal_page_first 9412
_journal_page_last 9431
_journal_paper_doi 10.1039/d2dt00793b
_journal_volume 51
_journal_year 2022
_chemical_formula_moiety 'C78 H66 Ag2 Cl4 N6 O3 P4 S4'
_chemical_formula_sum 'C78 H66 Ag2 Cl4 N6 O3 P4 S4'
_chemical_formula_weight 1745.13
_space_group_IT_number 2
_space_group_name_Hall '-P 1'
_space_group_name_H-M_alt 'P -1'
_symmetry_cell_setting triclinic
_symmetry_space_group_name_H-M 'P -1'
_atom_sites_solution_hydrogens difmap
_atom_sites_solution_primary other
_audit_update_record
;
2022-02-17 deposited with the CCDC.	2022-06-08 downloaded from the CCDC.
;
_cell_angle_alpha 108.182(5)
_cell_angle_beta 99.351(5)
_cell_angle_gamma 118.341(3)
_cell_formula_units_Z 1
_cell_length_a 13.2769(9)
_cell_length_b 13.8823(11)
_cell_length_c 14.9385(18)
_cell_measurement_reflns_used 226
_cell_measurement_temperature 295
_cell_measurement_theta_max 20
_cell_measurement_theta_min 10
_cell_volume 2137.6(4)
_computing_cell_refinement 'Apex2 (Bruker AXS, 2006)'
_computing_data_collection 'Apex2 (Bruker AXS, 2006)'
_computing_data_reduction 'USER DEFINED DATA REDUCTION'
_computing_molecular_graphics 'CAMERON (Watkin et al., 1996)'
_computing_publication_material 'CRYSTALS (Betteridge et al., 2003)'
_computing_structure_refinement 'CRYSTALS (Betteridge et al., 2003)'
_computing_structure_solution 'Superflip (Palatinus & Chapuis, 2007)'
_diffrn_ambient_temperature 295
_diffrn_measured_fraction_theta_full 0.998
_diffrn_measured_fraction_theta_max 0.987
_diffrn_measurement_device Area
_diffrn_measurement_device_type 'Bruker Kappa Apex2'
_diffrn_measurement_method '\f & \w scans'
_diffrn_radiation_monochromator graphite
_diffrn_radiation_type 'Mo K\a'
_diffrn_radiation_wavelength 0.71073
_diffrn_reflns_av_R_equivalents 0.023
_diffrn_reflns_limit_h_max 16
_diffrn_reflns_limit_h_min -16
_diffrn_reflns_limit_k_max 17
_diffrn_reflns_limit_k_min -16
_diffrn_reflns_limit_l_max 18
_diffrn_reflns_limit_l_min -18
_diffrn_reflns_number 42025
_diffrn_reflns_theta_full 25.170
_diffrn_reflns_theta_max 25.948
_diffrn_reflns_theta_min 1.545
_diffrn_standards_number 0
_exptl_absorpt_coefficient_mu 0.802
_exptl_absorpt_correction_T_max 0.86
_exptl_absorpt_correction_T_min 0.84
_exptl_absorpt_correction_type numerical
_exptl_absorpt_process_details
; 
 Analytical Absorption (De Meulenaer & Tompa, 1965) 
;
_exptl_crystal_colour colorless
_exptl_crystal_density_diffrn 1.356
_exptl_crystal_density_method 'not measured'
_exptl_crystal_description prism
_exptl_crystal_F_000 886
_exptl_crystal_size_max 0.260
_exptl_crystal_size_mid 0.220
_exptl_crystal_size_min 0.190
_refine_diff_density_max 0.62
_refine_diff_density_min -0.74
_refine_ls_extinction_method None
_refine_ls_goodness_of_fit_ref 1.0000
_refine_ls_hydrogen_treatment constr
_refine_ls_matrix_type full
_refine_ls_number_parameters 457
_refine_ls_number_reflns 6132
_refine_ls_number_restraints 0
_refine_ls_R_factor_all 0.0623
_refine_ls_R_factor_gt 0.0396
_refine_ls_shift/su_max 0.0009959
_refine_ls_shift/su_mean 0.0000172
_refine_ls_structure_factor_coef Fsqd
_refine_ls_weighting_details
;
 Method= Quasi-Unit weights 
 W = 1.0 or 1./4Fsq 
;
_refine_ls_weighting_scheme calc
_refine_ls_wR_factor_all 0.0856
_refine_ls_wR_factor_gt 0.0785
_refine_ls_wR_factor_ref 0.0785
_reflns_limit_h_max 15
_reflns_limit_h_min -16
_reflns_limit_k_max 16
_reflns_limit_k_min -17
_reflns_limit_l_max 18
_reflns_limit_l_min 0
_reflns_number_gt 6132
_reflns_number_total 8270
_reflns_threshold_expression I>2.0\s(I)
_oxford_diffrn_Wilson_B_factor 3.32
_oxford_diffrn_Wilson_scale 114.54
_oxford_refine_ls_r_factor_ref 0.0396
_oxford_refine_ls_scale 0.16552(5)
_oxford_reflns_number_all 8232
_oxford_reflns_threshold_expression_ref I>2.0\s(I)
_cod_data_source_file d2dt00793b2.cif
_cod_data_source_block I_CCDC2
_cod_depositor_comments
;
The following automatic conversions were performed:

data item '_atom_sites_solution_primary' value 'Other' was changed to
'other' in accordance with the
/home/data/users/saulius/crontab/automatic-downloads/rss-feeds/RSC/lib/dictionaries/cif_core.dic
dictionary named 'cif_core.dic' version 2.4.2 last updated on
2011-04-26.

Automatic conversion script
Id: cif_fix_values 7556 2019-12-06 15:28:31Z antanas 

 Adding full bibliography for 7710446--7710449.cif.
;
_cod_original_sg_symbol_H-M 'P -1 '
_cod_database_code 7710448

loop_
_symmetry_equiv_pos_as_xyz
x,y,z
-x,-y,-z

loop_
_atom_site_label
_atom_site_type_symbol
_atom_site_fract_x
_atom_site_fract_y
_atom_site_fract_z
_atom_site_U_iso_or_equiv
_atom_site_occupancy
_atom_site_adp_type
_atom_site_refinement_flags_posn
_atom_site_refinement_flags_adp
_atom_site_refinement_flags_occupancy
_atom_site_disorder_assembly
_atom_site_disorder_group
_atom_site_attached_hydrogens
Ag1 Ag 0.48734(3) 0.44086(3) 0.58887(3) 0.0455 1.0000 Uani . . . . . .
P1 P 0.64332(9) 0.49466(10) 0.74504(8) 0.0435 1.0000 Uani . . . . . .
P2 P 0.28307(9) 0.25799(9) 0.55523(8) 0.0419 1.0000 Uani . . . . . .
S1 S 0.49206(9) 0.62847(9) 0.58780(8) 0.0455 1.0000 Uani . . . . . .
S2 S 0.33604(10) 0.71940(11) 0.54851(10) 0.0569 1.0000 Uani . . . . . .
N1 N 0.2558(3) 0.5231(3) 0.5662(3) 0.0545 1.0000 Uani . . . . . .
N2 N 0.1551(3) 0.5355(3) 0.5479(3) 0.0581 1.0000 Uani . . . . . .
N3 N 0.1061(3) 0.6671(4) 0.5247(3) 0.0643 1.0000 Uani . . . . . .
Cl1 Cl 0.3805(5) -0.0726(5) 0.2275(4) 0.1607(19) 0.5000 Uiso . . . . . .
Cl2 Cl 0.1883(5) -0.0743(5) 0.1708(4) 0.1589(18) 0.5000 Uiso . . . . . .
Cl3 Cl 0.6777(8) 0.0796(8) 0.1132(7) 0.115(2) 0.2500 Uiso . . . . 1 .
Cl4 Cl 0.6175(8) 0.2394(8) 0.1061(7) 0.112(2) 0.2500 Uiso . . . . 1 .
Cl5 Cl 0.6129(8) 0.2588(8) 0.1686(7) 0.111(2) 0.2500 Uiso . . . . 1 .
Cl6 Cl 0.6447(7) 0.0810(7) 0.1719(6) 0.109(2) 0.2500 Uiso . . . . 1 .
C1 C 0.3573(4) 0.6105(4) 0.5679(3) 0.0499 1.0000 Uani . . . . . .
C2 C 0.1882(4) 0.6358(4) 0.5409(4) 0.0573 1.0000 Uani . . . . . .
C3 C 0.7201(4) 0.6507(4) 0.8462(3) 0.0492 1.0000 Uani . . . . . .
C4 C 0.6543(4) 0.7039(4) 0.8478(3) 0.0547 1.0000 Uani . . . . . .
C5 C 0.7089(5) 0.8237(4) 0.9215(4) 0.0613 1.0000 Uani . . . . . .
C6 C 0.8258(4) 0.8848(4) 0.9917(4) 0.0631 1.0000 Uani . . . . . .
C7 C 0.8916(4) 0.8333(4) 0.9918(3) 0.0620 1.0000 Uani . . . . . .
C8 C 0.8377(4) 0.7131(4) 0.9183(3) 0.0559 1.0000 Uani . . . . . .
C9 C 0.7693(4) 0.4822(4) 0.7399(3) 0.0512 1.0000 Uani . . . . . .
C10 C 0.8437(4) 0.5433(4) 0.6957(4) 0.0592 1.0000 Uani . . . . . .
C11 C 0.9489(4) 0.5461(5) 0.6924(4) 0.0666 1.0000 Uani . . . . . .
C12 C 0.9745(4) 0.4738(5) 0.7242(4) 0.0685 1.0000 Uani . . . . . .
C13 C 0.9051(4) 0.4140(4) 0.7709(4) 0.0648 1.0000 Uani . . . . . .
C14 C 0.8038(4) 0.4193(4) 0.7762(4) 0.0594 1.0000 Uani . . . . . .
C15 C 0.5700(4) 0.3978(4) 0.8053(3) 0.0459 1.0000 Uani . . . . . .
C16 C 0.5812(4) 0.4424(4) 0.9058(3) 0.0520 1.0000 Uani . . . . . .
C17 C 0.5125(4) 0.3627(4) 0.9427(3) 0.0562 1.0000 Uani . . . . . .
C18 C 0.4366(4) 0.2383(4) 0.8800(3) 0.0556 1.0000 Uani . . . . . .
C19 C 0.4264(4) 0.1922(4) 0.7798(3) 0.0510 1.0000 Uani . . . . . .
C20 C 0.4924(3) 0.2739(4) 0.7421(3) 0.0436 1.0000 Uani . . . . . .
C21 C 0.3813(3) 0.1209(3) 0.5696(3) 0.0431 1.0000 Uani . . . . . .
C22 C 0.3870(4) 0.0197(4) 0.5408(3) 0.0522 1.0000 Uani . . . . . .
C23 C 0.2860(4) -0.0912(4) 0.4628(3) 0.0517 1.0000 Uani . . . . . .
C24 C 0.1843(4) -0.0968(4) 0.4175(3) 0.0505 1.0000 Uani . . . . . .
C25 C 0.1794(4) 0.0046(4) 0.4476(3) 0.0478 1.0000 Uani . . . . . .
C26 C 0.2797(3) 0.1181(3) 0.5233(3) 0.0420 1.0000 Uani . . . . . .
C27 C 0.2283(3) 0.2737(4) 0.6587(3) 0.0435 1.0000 Uani . . . . . .
C28 C 0.2562(4) 0.3873(4) 0.7186(3) 0.0520 1.0000 Uani . . . . . .
C29 C 0.2172(4) 0.4056(4) 0.8003(3) 0.0560 1.0000 Uani . . . . . .
C30 C 0.1553(4) 0.3123(4) 0.8240(3) 0.0549 1.0000 Uani . . . . . .
C31 C 0.1260(4) 0.1979(4) 0.7641(3) 0.0535 1.0000 Uani . . . . . .
C32 C 0.1641(4) 0.1799(4) 0.6836(3) 0.0494 1.0000 Uani . . . . . .
C33 C 0.1551(3) 0.2083(3) 0.4459(3) 0.0440 1.0000 Uani . . . . . .
C34 C 0.0413(4) 0.1796(4) 0.4470(3) 0.0498 1.0000 Uani . . . . . .
C35 C -0.0522(4) 0.1401(4) 0.3596(3) 0.0557 1.0000 Uani . . . . . .
C36 C -0.0326(4) 0.1269(4) 0.2701(3) 0.0561 1.0000 Uani . . . . . .
C37 C 0.0808(4) 0.1549(4) 0.2676(3) 0.0539 1.0000 Uani . . . . . .
C38 C 0.1737(4) 0.1940(4) 0.3547(3) 0.0517 1.0000 Uani . . . . . .
C39 C 0.3295(11) 0.0102(11) 0.2459(9) 0.0881 0.5000 Uiso . . . . . .
C40 C 0.7060(11) 0.2166(11) 0.1808(9) 0.0851 0.5000 Uiso . . . . 1 .
O1 O 0.4859(2) 0.2310(2) 0.6447(2) 0.0459 1.0000 Uani . . . . . .
O2 O 0.1680(8) -0.2778(8) 0.0354(7) 0.1018 0.5000 Uiso . . . . . .
H21 H 0.2380 -0.2313 0.0843 0.1222 0.5000 Uiso R . . . . .
H22 H 0.1410 -0.2248 0.0573 0.1222 0.5000 Uiso R . . . . .
H31 H 0.0309 0.6180 0.5143 0.0579 1.0000 Uiso R . . . . .
H32 H 0.1300 0.7351 0.5233 0.0579 1.0000 Uiso R . . . . .
H41 H 0.5753 0.6629 0.8044 0.0561 1.0000 Uiso R . . . . .
H51 H 0.6661 0.8619 0.9227 0.0569 1.0000 Uiso R . . . . .
H61 H 0.8628 0.9658 1.0436 0.0581 1.0000 Uiso R . . . . .
H71 H 0.9712 0.8763 1.0403 0.0571 1.0000 Uiso R . . . . .
H81 H 0.8821 0.6771 0.9176 0.0560 1.0000 Uiso R . . . . .
H101 H 0.8227 0.5861 0.6666 0.0576 1.0000 Uiso R . . . . .
H111 H 1.0074 0.6017 0.6719 0.0579 1.0000 Uiso R . . . . .
H121 H 1.0371 0.4622 0.7070 0.0590 1.0000 Uiso R . . . . .
H131 H 0.9296 0.3756 0.8056 0.0579 1.0000 Uiso R . . . . .
H141 H 0.7600 0.3819 0.8108 0.0575 1.0000 Uiso R . . . . .
H161 H 0.6313 0.5246 0.9479 0.0567 1.0000 Uiso R . . . . .
H171 H 0.5192 0.3953 1.0098 0.0575 1.0000 Uiso R . . . . .
H181 H 0.3884 0.1832 0.9044 0.0568 1.0000 Uiso R . . . . .
H191 H 0.3757 0.1103 0.7389 0.0564 1.0000 Uiso R . . . . .
H221 H 0.4572 0.0276 0.5757 0.0558 1.0000 Uiso R . . . . .
H231 H 0.2901 -0.1579 0.4422 0.0560 1.0000 Uiso R . . . . .
H241 H 0.1164 -0.1704 0.3665 0.0554 1.0000 Uiso R . . . . .
H251 H 0.1080 -0.0018 0.4184 0.0556 1.0000 Uiso R . . . . .
H281 H 0.2988 0.4526 0.7035 0.0558 1.0000 Uiso R . . . . .
H291 H 0.2370 0.4832 0.8392 0.0564 1.0000 Uiso R . . . . .
H301 H 0.1286 0.3246 0.8782 0.0563 1.0000 Uiso R . . . . .
H311 H 0.0833 0.1327 0.7800 0.0566 1.0000 Uiso R . . . . .
H321 H 0.1477 0.1052 0.6448 0.0554 1.0000 Uiso R . . . . .
H341 H 0.0288 0.1923 0.5082 0.0564 1.0000 Uiso R . . . . .
H351 H -0.1306 0.1208 0.3611 0.0564 1.0000 Uiso R . . . . .
H361 H -0.0961 0.0992 0.2128 0.0566 1.0000 Uiso R . . . . .
H371 H 0.0953 0.1448 0.2078 0.0564 1.0000 Uiso R . . . . .
H381 H 0.2505 0.2129 0.3519 0.0562 1.0000 Uiso R . . . . .
H391 H 0.3349 0.0412 0.3144 0.1058 0.5000 Uiso R . . . . .
H392 H 0.3775 0.0773 0.2312 0.1060 0.5000 Uiso R . . . . .
H401 H 0.7063 0.2358 0.2477 0.1021 0.5000 Uiso R . . . 1 .
H402 H 0.7858 0.2710 0.1835 0.1021 0.5000 Uiso R . . . 1 .

loop_
_atom_site_aniso_label
_atom_site_aniso_U_11
_atom_site_aniso_U_22
_atom_site_aniso_U_33
_atom_site_aniso_U_23
_atom_site_aniso_U_13
_atom_site_aniso_U_12
Ag1 0.03674(16) 0.04365(18) 0.04524(18) 0.01882(14) 0.01301(13) 0.01649(13)
P1 0.0352(5) 0.0414(6) 0.0428(6) 0.0175(5) 0.0102(5) 0.0161(5)
P2 0.0344(5) 0.0379(6) 0.0417(6) 0.0161(5) 0.0129(4) 0.0138(4)
S1 0.0428(5) 0.0458(6) 0.0454(6) 0.0194(5) 0.0167(5) 0.0237(5)
S2 0.0451(6) 0.0504(6) 0.0694(8) 0.0252(6) 0.0208(6) 0.0240(5)
N1 0.043(2) 0.053(2) 0.062(2) 0.0247(19) 0.0196(18) 0.0237(18)
N2 0.047(2) 0.056(2) 0.070(3) 0.029(2) 0.0262(19) 0.0268(19)
N3 0.047(2) 0.058(2) 0.083(3) 0.028(2) 0.026(2) 0.0272(19)
C1 0.047(2) 0.048(2) 0.050(2) 0.021(2) 0.020(2) 0.023(2)
C2 0.044(2) 0.053(3) 0.070(3) 0.025(2) 0.022(2) 0.025(2)
C3 0.046(2) 0.045(2) 0.042(2) 0.020(2) 0.0122(19) 0.017(2)
C4 0.056(3) 0.046(2) 0.046(2) 0.015(2) 0.015(2) 0.022(2)
C5 0.066(3) 0.052(3) 0.056(3) 0.022(2) 0.024(2) 0.028(2)
C6 0.058(3) 0.050(3) 0.052(3) 0.014(2) 0.019(2) 0.017(2)
C7 0.052(3) 0.054(3) 0.046(3) 0.015(2) 0.012(2) 0.012(2)
C8 0.046(2) 0.049(3) 0.045(2) 0.017(2) 0.010(2) 0.013(2)
C9 0.035(2) 0.044(2) 0.058(3) 0.019(2) 0.0113(19) 0.0147(19)
C10 0.043(2) 0.059(3) 0.064(3) 0.025(2) 0.018(2) 0.023(2)
C11 0.045(3) 0.069(3) 0.074(3) 0.029(3) 0.024(2) 0.025(2)
C12 0.046(3) 0.066(3) 0.083(4) 0.025(3) 0.020(3) 0.029(2)
C13 0.047(3) 0.062(3) 0.076(3) 0.027(3) 0.018(2) 0.027(2)
C14 0.048(3) 0.059(3) 0.071(3) 0.030(3) 0.022(2) 0.028(2)
C15 0.040(2) 0.044(2) 0.042(2) 0.0172(19) 0.0108(18) 0.0181(19)
C16 0.049(2) 0.048(2) 0.045(2) 0.018(2) 0.015(2) 0.020(2)
C17 0.055(3) 0.055(3) 0.043(2) 0.020(2) 0.018(2) 0.022(2)
C18 0.052(3) 0.054(3) 0.052(3) 0.028(2) 0.019(2) 0.021(2)
C19 0.045(2) 0.045(2) 0.048(2) 0.021(2) 0.016(2) 0.016(2)
C20 0.036(2) 0.046(2) 0.040(2) 0.0162(19) 0.0100(17) 0.0198(18)
C21 0.037(2) 0.037(2) 0.044(2) 0.0151(18) 0.0137(18) 0.0154(18)
C22 0.043(2) 0.049(3) 0.057(3) 0.022(2) 0.017(2) 0.022(2)
C23 0.048(2) 0.040(2) 0.057(3) 0.017(2) 0.018(2) 0.021(2)
C24 0.042(2) 0.039(2) 0.052(3) 0.014(2) 0.016(2) 0.0145(19)
C25 0.038(2) 0.041(2) 0.050(2) 0.017(2) 0.0153(19) 0.0153(18)
C26 0.036(2) 0.038(2) 0.042(2) 0.0168(18) 0.0140(17) 0.0147(17)
C27 0.037(2) 0.042(2) 0.042(2) 0.0169(19) 0.0132(17) 0.0177(18)
C28 0.050(2) 0.047(2) 0.048(3) 0.019(2) 0.019(2) 0.022(2)
C29 0.055(3) 0.052(3) 0.048(3) 0.015(2) 0.017(2) 0.026(2)
C30 0.049(2) 0.058(3) 0.045(2) 0.020(2) 0.019(2) 0.023(2)
C31 0.046(2) 0.053(3) 0.051(3) 0.025(2) 0.020(2) 0.019(2)
C32 0.044(2) 0.047(2) 0.046(2) 0.019(2) 0.0175(19) 0.019(2)
C33 0.039(2) 0.036(2) 0.044(2) 0.0162(18) 0.0146(18) 0.0128(17)
C34 0.036(2) 0.052(2) 0.050(2) 0.019(2) 0.0143(19) 0.0195(19)
C35 0.037(2) 0.058(3) 0.057(3) 0.021(2) 0.013(2) 0.021(2)
C36 0.047(2) 0.053(3) 0.049(3) 0.017(2) 0.007(2) 0.022(2)
C37 0.047(2) 0.051(3) 0.046(2) 0.020(2) 0.012(2) 0.018(2)
C38 0.039(2) 0.047(2) 0.049(2) 0.019(2) 0.0120(19) 0.0126(19)
O1 0.0388(15) 0.0419(15) 0.0453(16) 0.0189(13) 0.0136(13) 0.0157(13)

loop_
_atom_type_symbol
_atom_type_scat_dispersion_real
_atom_type_scat_dispersion_imag
_atom_type_scat_Cromer_Mann_a1
_atom_type_scat_Cromer_Mann_b1
_atom_type_scat_Cromer_Mann_a2
_atom_type_scat_Cromer_Mann_b2
_atom_type_scat_Cromer_Mann_a3
_atom_type_scat_Cromer_Mann_b3
_atom_type_scat_Cromer_Mann_a4
_atom_type_scat_Cromer_Mann_b4
_atom_type_scat_Cromer_Mann_c
_atom_type_scat_source
C 0.0033 0.0016 2.3100 20.8439 1.0200 10.2075 1.5886 0.5687 0.8650 51.6512 0.2156 'International Tables Vol C 4.2.6.8 and 6.1.1.4'
H 0.0000 0.0000 0.4930 10.5109 0.3229 26.1257 0.1402 3.1424 0.0408 57.7998 0.0030 'International Tables Vol C 4.2.6.8 and 6.1.1.4'
N 0.0061 0.0033 12.2126 0.0057 3.1322 9.8933 2.0125 28.9975 1.1663 0.5826 -11.5290 'International Tables Vol C 4.2.6.8 and 6.1.1.4'
O 0.0106 0.0060 3.0485 13.2771 2.2868 5.7011 1.5463 0.3239 0.8670 32.9089 0.2508 'International Tables Vol C 4.2.6.8 and 6.1.1.4'
P 0.1023 0.0942 6.4345 1.9067 4.1791 27.1570 1.7800 0.5260 1.4908 68.1645 1.1149 'International Tables Vol C 4.2.6.8 and 6.1.1.4'
S 0.1246 0.1234 6.9053 1.4679 5.2034 22.2151 1.4379 0.2536 1.5863 56.1720 0.8669 'International Tables Vol C 4.2.6.8 and 6.1.1.4'
Cl 0.1484 0.1585 11.4604 0.0104 7.1964 1.1662 6.2556 18.5194 1.6455 47.7784 -9.5574 'International Tables Vol C 4.2.6.8 and 6.1.1.4'
Ag -0.8971 1.1015 19.2808 0.6446 16.6885 7.4726 4.8045 24.6605 1.0463 99.8156 5.1790 'International Tables Vol C 4.2.6.8 and 6.1.1.4'

loop_
_geom_angle_atom_site_label_1
_geom_angle_site_symmetry_1
_geom_angle_atom_site_label_2
_geom_angle_site_symmetry_2
_geom_angle_atom_site_label_3
_geom_angle_site_symmetry_3
_geom_angle
_geom_angle_publ_flag
Ag1 2_666 Ag1 . S1 2_666 47.02(3) yes
Ag1 2_666 Ag1 . P1 . 131.82(3) yes
S1 2_666 Ag1 . P1 . 121.10(4) yes
Ag1 2_666 Ag1 . P2 . 118.61(3) yes
S1 2_666 Ag1 . P2 . 101.10(4) yes
P1 . Ag1 . P2 . 109.39(4) yes
Ag1 2_666 Ag1 . S1 . 47.98(3) yes
S1 2_666 Ag1 . S1 . 95.00(3) yes
P1 . Ag1 . S1 . 112.54(4) yes
P2 . Ag1 . S1 . 117.16(4) yes
Ag1 . P1 . C3 . 115.18(14) yes
Ag1 . P1 . C9 . 121.05(16) yes
C3 . P1 . C9 . 102.2(2) yes
Ag1 . P1 . C15 . 110.34(13) yes
C3 . P1 . C15 . 103.37(19) yes
C9 . P1 . C15 . 102.7(2) yes
Ag1 . P2 . C26 . 113.72(13) yes
Ag1 . P2 . C27 . 115.15(13) yes
C26 . P2 . C27 . 105.29(18) yes
Ag1 . P2 . C33 . 115.78(13) yes
C26 . P2 . C33 . 100.81(18) yes
C27 . P2 . C33 . 104.49(18) yes
Ag1 2_666 S1 . Ag1 . 85.00(3) yes
Ag1 2_666 S1 . C1 . 107.52(16) yes
Ag1 . S1 . C1 . 113.63(16) yes
C1 . S2 . C2 . 88.8(2) yes
N2 . N1 . C1 . 114.6(4) yes
N1 . N2 . C2 . 110.7(4) yes
C2 . N3 . H31 . 120.3 no
C2 . N3 . H32 . 119.7 no
H31 . N3 . H32 . 120.0 no
Cl2 . Cl1 . C39 . 37.1(5) yes
Cl1 . Cl2 . C39 . 36.2(5) yes
S2 . C1 . S1 . 120.8(2) yes
S2 . C1 . N1 . 110.5(3) yes
S1 . C1 . N1 . 128.7(4) yes
N3 . C2 . S2 . 123.9(4) yes
N3 . C2 . N2 . 120.6(4) yes
S2 . C2 . N2 . 115.4(3) yes
P1 . C3 . C4 . 116.4(3) yes
P1 . C3 . C8 . 122.5(4) yes
C4 . C3 . C8 . 121.1(4) yes
C3 . C4 . C5 . 119.1(4) yes
C3 . C4 . H41 . 122.6 no
C5 . C4 . H41 . 118.2 no
C4 . C5 . C6 . 119.1(5) yes
C4 . C5 . H51 . 120.2 no
C6 . C5 . H51 . 120.6 no
C5 . C6 . C7 . 122.5(5) yes
C5 . C6 . H61 . 119.7 no
C7 . C6 . H61 . 117.9 no
C6 . C7 . C8 . 118.9(5) yes
C6 . C7 . H71 . 121.3 no
C8 . C7 . H71 . 119.8 no
C7 . C8 . C3 . 119.2(5) yes
C7 . C8 . H81 . 119.6 no
C3 . C8 . H81 . 121.2 no
P1 . C9 . C10 . 117.8(4) yes
P1 . C9 . C14 . 127.6(4) yes
C10 . C9 . C14 . 114.7(4) yes
C9 . C10 . C11 . 123.0(5) yes
C9 . C10 . H101 . 118.7 no
C11 . C10 . H101 . 118.3 no
C10 . C11 . C12 . 119.5(5) yes
C10 . C11 . H111 . 120.9 no
C12 . C11 . H111 . 119.5 no
C11 . C12 . C13 . 119.1(5) yes
C11 . C12 . H121 . 118.2 no
C13 . C12 . H121 . 122.5 no
C12 . C13 . C14 . 118.3(5) yes
C12 . C13 . H131 . 121.4 no
C14 . C13 . H131 . 120.0 no
C13 . C14 . C9 . 124.9(5) yes
C13 . C14 . H141 . 117.5 no
C9 . C14 . H141 . 117.5 no
P1 . C15 . C16 . 124.1(3) yes
P1 . C15 . C20 . 115.9(3) yes
C16 . C15 . C20 . 119.8(4) yes
C15 . C16 . C17 . 120.3(4) yes
C15 . C16 . H161 . 120.4 no
C17 . C16 . H161 . 119.3 no
C16 . C17 . C18 . 120.0(4) yes
C16 . C17 . H171 . 118.7 no
C18 . C17 . H171 . 121.4 no
C17 . C18 . C19 . 120.3(4) yes
C17 . C18 . H181 . 120.5 no
C19 . C18 . H181 . 119.2 no
C18 . C19 . C20 . 119.3(4) yes
C18 . C19 . H191 . 119.7 no
C20 . C19 . H191 . 121.0 no
C19 . C20 . C15 . 120.3(4) yes
C19 . C20 . O1 . 120.5(4) yes
C15 . C20 . O1 . 119.1(4) yes
C22 . C21 . C26 . 123.0(4) yes
C22 . C21 . O1 . 117.2(4) yes
C26 . C21 . O1 . 119.7(4) yes
C21 . C22 . C23 . 118.9(4) yes
C21 . C22 . H221 . 118.6 no
C23 . C22 . H221 . 122.5 no
C22 . C23 . C24 . 119.2(4) yes
C22 . C23 . H231 . 119.2 no
C24 . C23 . H231 . 121.6 no
C23 . C24 . C25 . 121.3(4) yes
C23 . C24 . H241 . 119.7 no
C25 . C24 . H241 . 119.0 no
C24 . C25 . C26 . 121.3(4) yes
C24 . C25 . H251 . 120.1 no
C26 . C25 . H251 . 118.6 no
P2 . C26 . C25 . 122.4(3) yes
P2 . C26 . C21 . 121.2(3) yes
C25 . C26 . C21 . 116.2(4) yes
P2 . C27 . C28 . 117.8(3) yes
P2 . C27 . C32 . 124.3(3) yes
C28 . C27 . C32 . 117.9(4) yes
C27 . C28 . C29 . 120.5(4) yes
C27 . C28 . H281 . 120.1 no
C29 . C28 . H281 . 119.3 no
C28 . C29 . C30 . 120.5(4) yes
C28 . C29 . H291 . 118.6 no
C30 . C29 . H291 . 120.9 no
C29 . C30 . C31 . 119.5(4) yes
C29 . C30 . H301 . 120.3 no
C31 . C30 . H301 . 120.1 no
C30 . C31 . C32 . 119.9(4) yes
C30 . C31 . H311 . 120.1 no
C32 . C31 . H311 . 119.9 no
C27 . C32 . C31 . 121.6(4) yes
C27 . C32 . H321 . 117.7 no
C31 . C32 . H321 . 120.7 no
P2 . C33 . C34 . 124.2(3) yes
P2 . C33 . C38 . 117.1(3) yes
C34 . C33 . C38 . 118.6(4) yes
C33 . C34 . C35 . 120.5(4) yes
C33 . C34 . H341 . 119.4 no
C35 . C34 . H341 . 119.9 no
C34 . C35 . C36 . 120.3(4) yes
C34 . C35 . H351 . 120.0 no
C36 . C35 . H351 . 119.6 no
C35 . C36 . C37 . 119.9(4) yes
C35 . C36 . H361 . 119.0 no
C37 . C36 . H361 . 121.2 no
C36 . C37 . C38 . 119.7(4) yes
C36 . C37 . H371 . 121.2 no
C38 . C37 . H371 . 119.0 no
C33 . C38 . C37 . 120.9(4) yes
C33 . C38 . H381 . 120.3 no
C37 . C38 . H381 . 118.7 no
Cl2 . C39 . Cl1 . 106.8(8) yes
Cl2 . C39 . H391 . 109.7 no
Cl1 . C39 . H391 . 110.9 no
Cl2 . C39 . H392 . 111.3 no
Cl1 . C39 . H392 . 108.4 no
H391 . C39 . H392 . 109.7 no
Cl4 . C40 . Cl3 . 107.8(8) yes
Cl4 . C40 . Cl5 . 31.8(4) yes
Cl3 . C40 . Cl5 . 127.1(8) yes
Cl4 . C40 . Cl6 . 117.0(8) yes
Cl3 . C40 . Cl6 . 37.0(4) yes
Cl5 . C40 . Cl6 . 114.8(8) yes
Cl4 . C40 . H401 . 115.9 no
Cl3 . C40 . H401 . 117.4 no
Cl5 . C40 . H401 . 84.1 no
Cl6 . C40 . H401 . 82.5 no
Cl4 . C40 . H402 . 101.8 no
Cl3 . C40 . H402 . 102.6 no
Cl5 . C40 . H402 . 115.2 no
Cl6 . C40 . H402 . 129.4 no
H401 . C40 . H402 . 109.5 no
C21 . O1 . C20 . 120.6(3) yes
H21 . O2 . H22 . 95.2 no

loop_
_geom_bond_atom_site_label_1
_geom_bond_site_symmetry_1
_geom_bond_atom_site_label_2
_geom_bond_site_symmetry_2
_geom_bond_distance
_geom_bond_publ_flag
Ag1 . Ag1 2_666 3.5137(7) yes
Ag1 . S1 2_666 2.6203(11) yes
Ag1 . P1 . 2.4826(11) yes
Ag1 . P2 . 2.5054(10) yes
Ag1 . S1 . 2.5803(11) yes
P1 . C3 . 1.837(4) yes
P1 . C9 . 1.773(4) yes
P1 . C15 . 1.833(4) yes
P2 . C26 . 1.826(4) yes
P2 . C27 . 1.808(4) yes
P2 . C33 . 1.821(4) yes
S1 . C1 . 1.647(4) yes
S2 . C1 . 1.760(5) yes
S2 . C2 . 1.701(4) yes
N1 . N2 . 1.421(5) yes
N1 . C1 . 1.307(5) yes
N2 . C2 . 1.292(6) yes
N3 . C2 . 1.366(6) yes
N3 . H31 . 0.850 no
N3 . H32 . 0.850 no
Cl1 . Cl2 . 2.541(8) yes
Cl1 . C39 . 1.567(12) yes
Cl2 . C39 . 1.599(12) yes
Cl3 . C40 . 1.666(14) yes
Cl4 . C40 . 1.695(14) yes
Cl5 . C40 . 1.608(13) yes
Cl6 . C40 . 1.605(13) yes
C3 . C4 . 1.385(6) yes
C3 . C8 . 1.391(6) yes
C4 . C5 . 1.399(6) yes
C4 . H41 . 0.909 no
C5 . C6 . 1.376(6) yes
C5 . H51 . 0.943 no
C6 . C7 . 1.366(7) yes
C6 . H61 . 0.956 no
C7 . C8 . 1.404(6) yes
C7 . H71 . 0.939 no
C8 . H81 . 0.936 no
C9 . C10 . 1.378(6) yes
C9 . C14 . 1.363(6) yes
C10 . C11 . 1.388(6) yes
C10 . H101 . 0.948 no
C11 . C12 . 1.384(7) yes
C11 . H111 . 0.974 no
C12 . C13 . 1.368(7) yes
C12 . H121 . 0.977 no
C13 . C14 . 1.395(6) yes
C13 . H131 . 0.970 no
C14 . H141 . 0.924 no
C15 . C16 . 1.386(6) yes
C15 . C20 . 1.378(5) yes
C16 . C17 . 1.395(6) yes
C16 . H161 . 0.914 no
C17 . C18 . 1.381(6) yes
C17 . H171 . 0.932 no
C18 . C19 . 1.387(6) yes
C18 . H181 . 0.955 no
C19 . C20 . 1.410(5) yes
C19 . H191 . 0.909 no
C20 . O1 . 1.359(5) yes
C21 . C22 . 1.377(6) yes
C21 . C26 . 1.389(5) yes
C21 . O1 . 1.390(4) yes
C22 . C23 . 1.393(6) yes
C22 . H221 . 0.928 no
C23 . C24 . 1.362(6) yes
C23 . H231 . 0.912 no
C24 . C25 . 1.376(6) yes
C24 . H241 . 0.924 no
C25 . C26 . 1.393(5) yes
C25 . H251 . 0.926 no
C27 . C28 . 1.371(6) yes
C27 . C32 . 1.384(5) yes
C28 . C29 . 1.400(6) yes
C28 . H281 . 0.936 no
C29 . C30 . 1.360(6) yes
C29 . H291 . 0.926 no
C30 . C31 . 1.374(6) yes
C30 . H301 . 0.936 no
C31 . C32 . 1.377(6) yes
C31 . H311 . 0.941 no
C32 . H321 . 0.910 no
C33 . C34 . 1.372(5) yes
C33 . C38 . 1.394(6) yes
C34 . C35 . 1.387(6) yes
C34 . H341 . 0.933 no
C35 . C36 . 1.377(6) yes
C35 . H351 . 0.950 no
C36 . C37 . 1.375(6) yes
C36 . H361 . 0.919 no
C37 . C38 . 1.382(6) yes
C37 . H371 . 0.925 no
C38 . H381 . 0.936 no
C39 . H391 . 0.954 no
C39 . H392 . 0.965 no
C40 . H401 . 0.950 no
C40 . H402 . 0.950 no
O2 . H21 . 0.855 no
O2 . H22 . 0.957 no

loop_
_geom_hbond_atom_site_label_D
_geom_hbond_site_symmetry_D
_geom_hbond_atom_site_label_H
_geom_hbond_site_symmetry_H
_geom_hbond_atom_site_label_A
_geom_hbond_site_symmetry_A
_geom_hbond_angle_DHA
_geom_hbond_distance_DH
_geom_hbond_distance_HA
_geom_hbond_distance_DA
_geom_hbond_publ_flag
N3 . H31 . N2 2_566 164 0.85 2.13 2.953(8) yes
